data_7040915
loop_
_publ_author_name
'Beltr\'an, Tom\'as F'
'Zaragoza, Guillermo'
'Delaude, Lionel'

_publ_section_title
;
 Synthesis, characterization, and gas-phase fragmentation of
 rhenium-carbonyl complexes bearing imidazol(in)ium-2-dithiocarboxylate
 ligands.
;
_journal_issue 45
_journal_name_full 'Dalton transactions (Cambridge, England : 2003)'
_journal_page_first 18346
_journal_page_last 18355
_journal_paper_doi 10.1039/c6dt03428d
_journal_volume 45
_journal_year 2016
_chemical_formula_moiety 'C36 H36 N2 O8 Re2 S2, C6 H14'
_chemical_formula_sum 'C42 H50 N2 O8 Re2 S2'
_chemical_formula_weight 1147.36
_space_group_IT_number 15
_symmetry_cell_setting monoclinic
_symmetry_Int_Tables_number 15
_symmetry_space_group_name_Hall '-I 2ya'
_symmetry_space_group_name_H-M 'I 1 2/a 1'
_atom_sites_solution_hydrogens geom
_audit_conform_dict_location ftp://ftp.iucr.org/pub/cif_core.dic
_audit_conform_dict_name cif_core.dic
_audit_conform_dict_version 2.4.3
_audit_creation_date 2016-07-11T10:52:47-00:00
_audit_creation_method 'WinGX routine CIF_UPDATE'
_audit_update_record
;
2016-08-31 deposited with the CCDC.
2016-10-14 downloaded from the CCDC.
;
_cell_angle_alpha 90
_cell_angle_beta 101.112(3)
_cell_angle_gamma 90
_cell_formula_units_Z 8
_cell_length_a 18.3361(9)
_cell_length_b 17.6894(9)
_cell_length_c 28.8013(17)
_cell_measurement_reflns_used 1829
_cell_measurement_temperature 100(2)
_cell_measurement_theta_max 25.87
_cell_measurement_theta_min 2.52
_cell_measurement_wavelength 0.71073
_cell_volume 9166.7(8)
_computing_cell_refinement 'APPEX2 (BRUKER AXS, 2005)'
_computing_data_collection 'APPEX2 (BRUKER AXS, 2005)'
_computing_data_reduction 'APPEX2 (BRUKER AXS, 2005)'
_computing_molecular_graphics 'Ortep for Windows (Farrugia, 2012)'
_computing_publication_material 'WinGX publication routines (Farrugia, 2012)'
_computing_structure_refinement 'SHELXL-2014/7 (Sheldrick, 2014)'
_computing_structure_solution 'DIRDIF99 (Beurskens et al, 1999)'
_diffrn_ambient_temperature 100(2)
_diffrn_measured_fraction_theta_full 1
_diffrn_measured_fraction_theta_max 1
_diffrn_measurement_device 'four-circle diffractometer'
_diffrn_measurement_device_type 'BRUKER APPEX-II CCD'
_diffrn_measurement_method 'omega and phi scans'
_diffrn_radiation_monochromator graphite
_diffrn_radiation_probe x-ray
_diffrn_radiation_source 'fine-focus sealed tube'
_diffrn_radiation_type MoK\a
_diffrn_radiation_wavelength 0.7107
_diffrn_reflns_av_R_equivalents 0.0682
_diffrn_reflns_av_unetI/netI 0.0467
_diffrn_reflns_Laue_measured_fraction_full 1
_diffrn_reflns_Laue_measured_fraction_max 1
_diffrn_reflns_limit_h_max 22
_diffrn_reflns_limit_h_min -22
_diffrn_reflns_limit_k_max 22
_diffrn_reflns_limit_k_min -22
_diffrn_reflns_limit_l_max 35
_diffrn_reflns_limit_l_min -35
_diffrn_reflns_number 59453
_diffrn_reflns_point_group_measured_fraction_full 1
_diffrn_reflns_point_group_measured_fraction_max 1
_diffrn_reflns_theta_full 25.242
_diffrn_reflns_theta_max 26.373
_diffrn_reflns_theta_min 1.614
_exptl_absorpt_coefficient_mu 5.418
_exptl_absorpt_correction_T_max 0.390
_exptl_absorpt_correction_T_min 0.218
_exptl_absorpt_correction_type multi-scan
_exptl_absorpt_process_details 'BRUKER SADABS-2014/5'
_exptl_crystal_colour Orange
_exptl_crystal_density_diffrn 1.663
_exptl_crystal_density_method 'not measured'
_exptl_crystal_description Plate
_exptl_crystal_F_000 4496
_exptl_crystal_size_max 0.42
_exptl_crystal_size_mid 0.15
_exptl_crystal_size_min 0.08
_refine_diff_density_max 0.867
_refine_diff_density_min -0.785
_refine_diff_density_rms 0.136
_refine_ls_extinction_method none
_refine_ls_goodness_of_fit_ref 1.036
_refine_ls_hydrogen_treatment constr
_refine_ls_matrix_type full
_refine_ls_number_constraints 0
_refine_ls_number_parameters 567
_refine_ls_number_reflns 9388
_refine_ls_number_restraints 21
_refine_ls_restrained_S_all 1.036
_refine_ls_R_factor_all 0.0441
_refine_ls_R_factor_gt 0.0302
_refine_ls_shift/su_max 0.003
_refine_ls_shift/su_mean 0
_refine_ls_structure_factor_coef Fsqd
_refine_ls_weighting_details 'w=1/[\s^2^(Fo^2^)+(0.0211P)^2^+30.5151P] where P=(Fo^2^+2Fc^2^)/3'
_refine_ls_weighting_scheme calc
_refine_ls_wR_factor_gt 0.0614
_refine_ls_wR_factor_ref 0.0663
_reflns_Friedel_coverage 0
_reflns_number_gt 7622
_reflns_number_total 9388
_reflns_threshold_expression 'I > 2\s(I)'
_cod_data_source_file c6dt03428d2.cif
_cod_data_source_block Complex8
_cod_depositor_comments 'Adding full bibliography for 7040909--7040918.cif.'
_cod_original_sg_symbol_H-M 'I 2/a'
_cod_database_code 7040915
_shelx_estimated_absorpt_t_min 0.209
_shelx_estimated_absorpt_t_max 0.671

loop_
_symmetry_equiv_pos_as_xyz
'x, y, z'
'-x+1/2, y, -z'
'x+1/2, y+1/2, z+1/2'
'-x+1, y+1/2, -z+1/2'
'-x, -y, -z'
'x-1/2, -y, z'
'-x+1/2, -y+1/2, -z+1/2'
'x, -y+1/2, z+1/2'

loop_
_atom_site_label
_atom_site_type_symbol
_atom_site_fract_x
_atom_site_fract_y
_atom_site_fract_z
_atom_site_U_iso_or_equiv
_atom_site_adp_type
_atom_site_occupancy
_atom_site_site_symmetry_order
_atom_site_calc_flag
_atom_site_refinement_flags_posn
_atom_site_refinement_flags_adp
_atom_site_refinement_flags_occupancy
_atom_site_disorder_assembly
_atom_site_disorder_group
C1 C 0.2437(3) 0.7220(3) 0.06212(19) 0.0260(11) Uani 1 1 d . . . . .
O1 O 0.29672(19) 0.7517(2) 0.05495(14) 0.0370(10) Uani 1 1 d . . . . .
C2 C 0.1577(3) 0.6001(3) 0.02368(18) 0.0257(11) Uani 1 1 d . . . . .
O2 O 0.1581(2) 0.5576(2) -0.00632(13) 0.0340(9) Uani 1 1 d . . . . .
C3 C 0.0909(3) 0.7445(3) 0.03185(18) 0.0259(11) Uani 1 1 d . . . . .
O3 O 0.0541(2) 0.7856(2) 0.00748(14) 0.0401(10) Uani 1 1 d . . . . .
C4 C 0.2145(3) 0.6118(3) 0.12575(19) 0.0247(11) Uani 1 1 d . . . . .
O4 O 0.2464(2) 0.5768(2) 0.15663(13) 0.0342(9) Uani 1 1 d . . . . .
S1 S 0.04779(6) 0.60651(7) 0.09366(4) 0.0188(2) Uani 1 1 d . . . . .
Re1 Re 0.15556(2) 0.67195(2) 0.07395(2) 0.01722(5) Uani 1 1 d . . . . .
C5 C 0.0422(2) 0.6216(2) 0.15057(16) 0.0160(9) Uani 1 1 d . . . . .
C6 C -0.0099(2) 0.5704(2) 0.16802(15) 0.0141(9) Uani 1 1 d . . . . .
N1 N 0.00002(19) 0.4966(2) 0.17789(13) 0.0157(8) Uani 1 1 d . . . . .
C7 C -0.0624(2) 0.4675(3) 0.19178(16) 0.0173(10) Uani 1 1 d . . . . .
H7 H -0.0694 0.4167 0.2008 0.021 Uiso 1 1 calc R U . . .
C8 C 0.0690(2) 0.4552(3) 0.17915(16) 0.0169(10) Uani 1 1 d . . . . .
C9 C 0.0736(2) 0.4085(3) 0.14155(17) 0.0183(10) Uani 1 1 d . . . . .
C10 C 0.1388(3) 0.3653(3) 0.14559(18) 0.0232(11) Uani 1 1 d . . . . .
H10 H 0.1446 0.3314 0.121 0.028 Uiso 1 1 calc R U . . .
C11 C 0.1944(3) 0.3717(3) 0.18509(18) 0.0221(11) Uani 1 1 d . . . . .
H11 H 0.238 0.3418 0.1873 0.026 Uiso 1 1 calc R U . . .
C12 C 0.1881(2) 0.4204(3) 0.22140(18) 0.0211(11) Uani 1 1 d . . . . .
H12 H 0.2281 0.4251 0.2477 0.025 Uiso 1 1 calc R U . . .
C13 C 0.1237(2) 0.4631(2) 0.22005(17) 0.0186(10) Uani 1 1 d . . . . .
C14 C 0.0123(3) 0.4021(3) 0.09740(17) 0.0212(10) Uani 1 1 d . . . . .
H14 H -0.0207 0.4473 0.0967 0.025 Uiso 1 1 calc R U . . .
C15 C -0.0355(3) 0.3317(3) 0.09932(18) 0.0272(12) Uani 1 1 d . . . . .
H15A H -0.004 0.2865 0.1018 0.041 Uiso 1 1 calc R U . . .
H15B H -0.0737 0.3287 0.0705 0.041 Uiso 1 1 calc R U . . .
H15C H -0.0593 0.3347 0.1269 0.041 Uiso 1 1 calc R U . . .
C16 C 0.0435(3) 0.4027(3) 0.05210(17) 0.0287(12) Uani 1 1 d . . . . .
H16A H 0.0769 0.446 0.0525 0.043 Uiso 1 1 calc R U . . .
H16B H 0.0027 0.4065 0.0247 0.043 Uiso 1 1 calc R U . . .
H16C H 0.0712 0.3558 0.05 0.043 Uiso 1 1 calc R U . . .
C17 C 0.1135(3) 0.5130(3) 0.26136(17) 0.0228(11) Uani 1 1 d . . . . .
H17 H 0.079 0.5549 0.2482 0.027 Uiso 1 1 calc R U . . .
C18 C 0.0762(3) 0.4689(3) 0.29630(19) 0.0350(13) Uani 1 1 d . . . . .
H18A H 0.0314 0.4439 0.2791 0.053 Uiso 1 1 calc R U . . .
H18B H 0.0627 0.5038 0.3197 0.053 Uiso 1 1 calc R U . . .
H18C H 0.1108 0.4308 0.3125 0.053 Uiso 1 1 calc R U . . .
C19 C 0.1861(3) 0.5495(3) 0.2868(2) 0.0401(15) Uani 1 1 d . . . . .
H19A H 0.22 0.5102 0.3021 0.06 Uiso 1 1 calc R U . . .
H19B H 0.1754 0.5851 0.3107 0.06 Uiso 1 1 calc R U . . .
H19C H 0.2093 0.5767 0.2637 0.06 Uiso 1 1 calc R U . . .
C1B C 0.1785(3) 0.8633(3) 0.11212(19) 0.0278(12) Uani 1 1 d . . . . .
O1B O 0.1994(2) 0.9098(2) 0.09004(14) 0.0411(10) Uani 1 1 d . . . . .
C2B C 0.1348(3) 0.8542(3) 0.19894(19) 0.0247(11) Uani 1 1 d . . . . .
O2B O 0.1319(2) 0.8982(2) 0.22856(14) 0.0387(10) Uani 1 1 d . . . . .
C3B C 0.0385(3) 0.8046(3) 0.11459(19) 0.0270(12) Uani 1 1 d . . . . .
O3B O -0.0216(2) 0.8151(2) 0.09574(15) 0.0394(10) Uani 1 1 d . . . . .
C4B C 0.2454(3) 0.7533(3) 0.17686(19) 0.0271(12) Uani 1 1 d . . . . .
O4B O 0.3048(2) 0.7377(2) 0.19286(15) 0.0422(10) Uani 1 1 d . . . . .
S1B S 0.08614(6) 0.68450(7) 0.18974(4) 0.0196(3) Uani 1 1 d . . . . .
Re1B Re 0.14191(2) 0.78501(2) 0.14885(2) 0.01850(6) Uani 1 1 d . . . . .
C7B C -0.1111(2) 0.5241(3) 0.19017(16) 0.0184(10) Uani 1 1 d . . . . .
H7B H -0.1594 0.5211 0.1975 0.022 Uiso 1 1 calc R U . . .
N1B N -0.07775(19) 0.5884(2) 0.17569(13) 0.0137(8) Uani 1 1 d . . . . .
C8B C -0.1133(2) 0.6613(2) 0.16830(17) 0.0164(10) Uani 1 1 d . . . . .
C9B C -0.1532(2) 0.6781(3) 0.12314(17) 0.0193(10) Uani 1 1 d . . . . .
C10B C -0.1918(3) 0.7466(3) 0.11805(18) 0.0250(11) Uani 1 1 d . . . . .
H10B H -0.2192 0.7609 0.0879 0.03 Uiso 1 1 calc R U . . .
C11B C -0.1907(3) 0.7934(3) 0.1560(2) 0.0298(12) Uani 1 1 d . . . . .
H11B H -0.2184 0.8391 0.152 0.036 Uiso 1 1 calc R U . . .
C12B C -0.1500(3) 0.7752(3) 0.20022(19) 0.0270(12) Uani 1 1 d . . . . .
H12B H -0.1496 0.8089 0.226 0.032 Uiso 1 1 calc R U . . .
C13B C -0.1098(2) 0.7086(3) 0.20732(17) 0.0194(10) Uani 1 1 d . . . . .
C14B C -0.1568(3) 0.6240(3) 0.08167(17) 0.0230(11) Uani 1 1 d . . . . .
H14B H -0.1159 0.5862 0.0904 0.028 Uiso 1 1 calc R U . . .
C15B C -0.2308(3) 0.5811(3) 0.07303(18) 0.0265(12) Uani 1 1 d . . . . .
H15D H -0.2365 0.5548 0.1021 0.04 Uiso 1 1 calc R U . . .
H15E H -0.2314 0.5441 0.0476 0.04 Uiso 1 1 calc R U . . .
H15F H -0.2718 0.6169 0.0639 0.04 Uiso 1 1 calc R U . . .
C16B C -0.1456(3) 0.6641(3) 0.03715(19) 0.0350(14) Uani 1 1 d . . . . .
H16D H -0.1863 0.6999 0.0271 0.052 Uiso 1 1 calc R U . . .
H16E H -0.1449 0.6269 0.012 0.052 Uiso 1 1 calc R U . . .
H16F H -0.0982 0.6916 0.0435 0.052 Uiso 1 1 calc R U . . .
C17B C -0.0649(3) 0.6891(3) 0.25606(17) 0.0250(11) Uani 1 1 d . . . . .
H17B H -0.0305 0.6467 0.2521 0.03 Uiso 1 1 calc R U . . .
C18B C -0.1161(3) 0.6614(3) 0.2892(2) 0.0378(14) Uani 1 1 d . . . . .
H18D H -0.1515 0.7014 0.2929 0.057 Uiso 1 1 calc R U . . .
H18E H -0.0861 0.6487 0.3201 0.057 Uiso 1 1 calc R U . . .
H18F H -0.1433 0.6164 0.2755 0.057 Uiso 1 1 calc R U . . .
C19B C -0.0175(3) 0.7557(3) 0.27835(19) 0.0337(13) Uani 1 1 d . . . . .
H19D H 0.0153 0.772 0.2571 0.051 Uiso 1 1 calc R U . . .
H19E H 0.0126 0.74 0.3087 0.051 Uiso 1 1 calc R U . . .
H19F H -0.0499 0.7976 0.2835 0.051 Uiso 1 1 calc R U . . .
C38 C 0.4269(10) 0.8874(8) 0.0987(6) 0.056(4) Uani 0.608(19) 1 d . . P A 1
H38A H 0.4322 0.8413 0.0808 0.084 Uiso 0.608(19) 1 calc R U P A 1
H38B H 0.4033 0.875 0.1255 0.084 Uiso 0.608(19) 1 calc R U P A 1
H38C H 0.4761 0.9093 0.1105 0.084 Uiso 0.608(19) 1 calc R U P A 1
C39 C 0.3794(9) 0.9437(11) 0.0670(6) 0.084(6) Uani 0.608(19) 1 d . . P A 1
H39A H 0.3381 0.9161 0.0469 0.1 Uiso 0.608(19) 1 calc R U P A 1
H39B H 0.3572 0.9789 0.0871 0.1 Uiso 0.608(19) 1 calc R U P A 1
C40 C 0.4161(9) 0.9865(8) 0.0375(8) 0.077(7) Uani 0.608(19) 1 d . . P A 1
H40A H 0.4332 0.9529 0.0142 0.092 Uiso 0.608(19) 1 calc R U P A 1
H40B H 0.4603 1.0113 0.0567 0.092 Uiso 0.608(19) 1 calc R U P A 1
C41 C 0.3601(13) 1.0502(12) 0.0100(8) 0.107(8) Uani 0.608(19) 1 d . . P A 1
H41A H 0.3129 1.0271 -0.0064 0.128 Uiso 0.608(19) 1 calc R U P A 1
H41B H 0.3491 1.0893 0.0322 0.128 Uiso 0.608(19) 1 calc R U P A 1
C42 C 0.4025(10) 1.0829(7) -0.0249(9) 0.092(8) Uani 0.608(19) 1 d . . P A 1
H42A H 0.4152 1.0423 -0.0457 0.11 Uiso 0.608(19) 1 calc R U P A 1
H42B H 0.4495 1.1055 -0.0078 0.11 Uiso 0.608(19) 1 calc R U P A 1
C43 C 0.3533(15) 1.1465(16) -0.0566(11) 0.161(17) Uani 0.608(19) 1 d . . P A 1
H43A H 0.3184 1.1222 -0.0823 0.241 Uiso 0.608(19) 1 calc R U P A 1
H43B H 0.386 1.1806 -0.0699 0.241 Uiso 0.608(19) 1 calc R U P A 1
H43C H 0.3256 1.1755 -0.0367 0.241 Uiso 0.608(19) 1 calc R U P A 1
C38B C 0.4062(17) 0.9083(17) 0.0866(11) 0.062(9) Uiso 0.392(19) 1 d . . P A 2
H38D H 0.418 0.8791 0.0601 0.093 Uiso 0.392(19) 1 calc R U P A 2
H38E H 0.3608 0.8883 0.0952 0.093 Uiso 0.392(19) 1 calc R U P A 2
H38F H 0.4474 0.9043 0.1138 0.093 Uiso 0.392(19) 1 calc R U P A 2
C39B C 0.3936(19) 0.997(2) 0.0711(9) 0.104(10) Uani 0.392(19) 1 d . U P A 2
H39C H 0.3516 1.0179 0.084 0.125 Uiso 0.392(19) 1 calc R U P A 2
H39D H 0.4388 1.0263 0.0841 0.125 Uiso 0.392(19) 1 calc R U P A 2
C40B C 0.3790(19) 1.001(2) 0.0234(12) 0.089(8) Uani 0.392(19) 1 d . U P A 2
H40C H 0.3278 0.9824 0.0122 0.106 Uiso 0.392(19) 1 calc R U P A 2
H40D H 0.4129 0.9659 0.0114 0.106 Uiso 0.392(19) 1 calc R U P A 2
C41B C 0.3847(17) 1.073(2) 0.0012(11) 0.075(7) Uani 0.392(19) 1 d . U P A 2
H41C H 0.4377 1.0872 0.0108 0.09 Uiso 0.392(19) 1 calc R U P A 2
H41D H 0.357 1.1083 0.0181 0.09 Uiso 0.392(19) 1 calc R U P A 2
C42B C 0.3647(14) 1.0948(16) -0.0481(9) 0.070(6) Uani 0.392(19) 1 d . U P A 2
H42C H 0.3917 1.0607 -0.0661 0.084 Uiso 0.392(19) 1 calc R U P A 2
H42D H 0.3111 1.084 -0.0585 0.084 Uiso 0.392(19) 1 calc R U P A 2
C43B C 0.3757(14) 1.163(2) -0.0612(10) 0.063(7) Uani 0.392(19) 1 d . U P A 2
H43D H 0.3446 1.1982 -0.0471 0.094 Uiso 0.392(19) 1 calc R U P A 2
H43E H 0.3626 1.1667 -0.0957 0.094 Uiso 0.392(19) 1 calc R U P A 2
H43F H 0.4281 1.1766 -0.0506 0.094 Uiso 0.392(19) 1 calc R U P A 2

loop_
_atom_site_aniso_label
_atom_site_aniso_U_11
_atom_site_aniso_U_22
_atom_site_aniso_U_33
_atom_site_aniso_U_23
_atom_site_aniso_U_13
_atom_site_aniso_U_12
C1 0.025(3) 0.027(3) 0.027(3) 0.000(2) 0.009(2) 0.006(2)
O1 0.026(2) 0.042(2) 0.049(3) 0.0017(19) 0.0202(18) -0.0064(18)
C2 0.020(3) 0.037(3) 0.022(3) 0.003(2) 0.009(2) 0.007(2)
O2 0.037(2) 0.038(2) 0.030(2) -0.0076(18) 0.0108(17) 0.0097(18)
C3 0.025(3) 0.030(3) 0.027(3) -0.006(2) 0.016(2) -0.004(2)
O3 0.044(2) 0.041(2) 0.035(2) 0.0117(19) 0.0059(19) 0.017(2)
C4 0.021(3) 0.028(3) 0.028(3) -0.008(2) 0.013(2) -0.002(2)
O4 0.030(2) 0.036(2) 0.032(2) 0.0022(18) -0.0036(17) 0.0143(17)
S1 0.0180(6) 0.0225(6) 0.0166(6) -0.0008(5) 0.0054(5) -0.0022(5)
Re1 0.01505(9) 0.02048(10) 0.01757(11) 0.00115(8) 0.00672(7) 0.00154(7)
C5 0.012(2) 0.018(2) 0.018(3) 0.0020(19) 0.0028(18) 0.0031(18)
C6 0.010(2) 0.021(2) 0.011(2) 0.0003(18) 0.0017(17) -0.0017(18)
N1 0.0110(18) 0.019(2) 0.016(2) -0.0017(16) 0.0013(15) -0.0011(15)
C7 0.015(2) 0.019(2) 0.019(3) -0.0004(19) 0.0057(19) -0.0039(18)
C8 0.016(2) 0.019(2) 0.018(3) 0.0035(19) 0.0084(19) 0.0025(18)
C9 0.019(2) 0.018(2) 0.019(3) 0.0041(19) 0.0064(19) -0.0012(19)
C10 0.027(3) 0.024(3) 0.022(3) -0.002(2) 0.013(2) -0.002(2)
C11 0.017(2) 0.024(3) 0.027(3) 0.005(2) 0.008(2) 0.002(2)
C12 0.011(2) 0.027(3) 0.025(3) 0.006(2) 0.0029(19) -0.0041(19)
C13 0.017(2) 0.017(2) 0.022(3) 0.0068(19) 0.0068(19) -0.0020(19)
C14 0.023(3) 0.021(2) 0.022(3) 0.000(2) 0.009(2) -0.005(2)
C15 0.030(3) 0.029(3) 0.021(3) 0.002(2) 0.002(2) -0.005(2)
C16 0.031(3) 0.036(3) 0.020(3) -0.001(2) 0.007(2) -0.004(2)
C17 0.022(2) 0.023(3) 0.021(3) 0.002(2) -0.002(2) -0.004(2)
C18 0.044(3) 0.033(3) 0.028(3) -0.006(2) 0.008(3) 0.000(3)
C19 0.036(3) 0.045(4) 0.035(4) -0.012(3) -0.003(3) -0.008(3)
C1B 0.023(3) 0.029(3) 0.032(3) -0.004(2) 0.007(2) 0.001(2)
O1B 0.044(2) 0.037(2) 0.044(3) 0.012(2) 0.013(2) -0.0107(19)
C2B 0.018(2) 0.023(3) 0.036(3) -0.002(2) 0.012(2) -0.003(2)
O2B 0.043(2) 0.037(2) 0.042(3) -0.0178(19) 0.0206(19) -0.0054(18)
C3B 0.031(3) 0.020(3) 0.033(3) -0.003(2) 0.013(2) -0.002(2)
O3B 0.023(2) 0.045(2) 0.048(3) 0.003(2) -0.0005(18) 0.0076(18)
C4B 0.032(3) 0.023(3) 0.028(3) -0.007(2) 0.008(2) -0.005(2)
O4B 0.018(2) 0.044(2) 0.059(3) -0.001(2) -0.0087(19) 0.0002(17)
S1B 0.0196(6) 0.0218(6) 0.0189(6) -0.0027(5) 0.0071(5) -0.0051(5)
Re1B 0.01621(10) 0.01930(10) 0.02116(11) -0.00145(8) 0.00646(7) -0.00198(8)
C7B 0.017(2) 0.023(2) 0.018(3) -0.002(2) 0.0102(19) -0.0066(19)
N1B 0.0131(18) 0.0176(19) 0.011(2) -0.0022(15) 0.0045(15) 0.0009(15)
C8B 0.011(2) 0.016(2) 0.022(3) -0.0019(19) 0.0039(18) 0.0012(17)
C9B 0.016(2) 0.026(3) 0.017(3) 0.000(2) 0.0049(19) -0.004(2)
C10B 0.018(2) 0.028(3) 0.027(3) 0.007(2) -0.001(2) 0.003(2)
C11B 0.023(3) 0.020(3) 0.046(4) 0.000(2) 0.007(2) 0.004(2)
C12B 0.023(3) 0.028(3) 0.032(3) -0.012(2) 0.010(2) -0.003(2)
C13B 0.011(2) 0.024(2) 0.023(3) -0.005(2) 0.0019(19) -0.0023(19)
C14B 0.018(2) 0.036(3) 0.016(3) -0.001(2) 0.0026(19) 0.005(2)
C15B 0.022(3) 0.034(3) 0.023(3) -0.005(2) 0.004(2) -0.002(2)
C16B 0.023(3) 0.063(4) 0.021(3) 0.000(3) 0.008(2) -0.006(3)
C17B 0.020(3) 0.034(3) 0.021(3) -0.012(2) 0.004(2) -0.002(2)
C18B 0.034(3) 0.054(4) 0.026(3) -0.006(3) 0.006(2) -0.002(3)
C19B 0.022(3) 0.048(3) 0.029(3) -0.016(3) 0.000(2) 0.001(2)
C38 0.074(10) 0.044(8) 0.053(9) -0.007(7) 0.020(8) 0.007(8)
C39 0.057(10) 0.073(12) 0.116(15) 0.025(10) 0.005(9) 0.034(9)
C40 0.045(9) 0.033(7) 0.17(2) -0.017(9) 0.056(11) -0.002(6)
C41 0.092(17) 0.096(15) 0.116(18) 0.030(12) -0.022(12) -0.053(12)
C42 0.044(10) 0.030(7) 0.18(2) 0.005(10) -0.029(12) -0.005(6)
C43 0.16(3) 0.10(2) 0.19(3) 0.014(18) -0.06(2) 0.08(2)
C39B 0.14(2) 0.11(2) 0.070(11) -0.029(11) 0.042(11) -0.070(17)
C40B 0.064(18) 0.139(17) 0.073(11) -0.025(10) 0.039(11) -0.012(12)
C41B 0.036(14) 0.132(17) 0.065(11) -0.027(10) 0.025(8) -0.011(11)
C42B 0.032(11) 0.116(15) 0.068(11) -0.031(9) 0.026(8) -0.010(9)
C43B 0.026(9) 0.115(15) 0.043(11) -0.034(9) -0.006(8) -0.016(9)

loop_
_atom_type_symbol
_atom_type_description
_atom_type_scat_dispersion_real
_atom_type_scat_dispersion_imag
_atom_type_scat_source
C C 0.0033 0.0016 'International Tables Vol C Tables 4.2.6.8 and 6.1.1.4'
H H 0 0 'International Tables Vol C Tables 4.2.6.8 and 6.1.1.4'
N N 0.0061 0.0033 'International Tables Vol C Tables 4.2.6.8 and 6.1.1.4'
O O 0.0106 0.006 'International Tables Vol C Tables 4.2.6.8 and 6.1.1.4'
S S 0.1246 0.1234 'International Tables Vol C Tables 4.2.6.8 and 6.1.1.4'
Re Re -1.0185 7.231 'International Tables Vol C Tables 4.2.6.8 and 6.1.1.4'

loop_
_geom_angle_atom_site_label_1
_geom_angle_atom_site_label_2
_geom_angle_atom_site_label_3
_geom_angle
O1 C1 Re1 179.7(5)
O2 C2 Re1 179.2(5)
O3 C3 Re1 179.4(5)
O4 C4 Re1 177.3(4)
C5 S1 Re1 110.74(16)
C1 Re1 C2 91.8(2)
C1 Re1 C4 91.5(2)
C2 Re1 C4 97.1(2)
C1 Re1 C3 91.0(2)
C2 Re1 C3 93.6(2)
C4 Re1 C3 168.86(19)
C1 Re1 S1 176.60(16)
C2 Re1 S1 89.81(15)
C4 Re1 S1 85.36(14)
C3 Re1 S1 91.90(14)
C1 Re1 Re1B 90.57(15)
C2 Re1 Re1B 176.28(14)
C4 Re1 Re1B 85.70(14)
C3 Re1 Re1B 83.41(14)
S1 Re1 Re1B 88.02(3)
C6 C5 S1B 116.0(3)
C6 C5 S1 113.6(3)
S1B C5 S1 130.5(3)
N1 C6 N1B 106.7(4)
N1 C6 C5 126.9(4)
N1B C6 C5 126.3(4)
C6 N1 C7 109.7(4)
C6 N1 C8 125.3(4)
C7 N1 C8 124.6(4)
C7B C7 N1 107.2(4)
C7B C7 H7 126.4
N1 C7 H7 126.4
C9 C8 C13 125.4(4)
C9 C8 N1 117.8(4)
C13 C8 N1 116.7(4)
C8 C9 C10 116.2(4)
C8 C9 C14 123.5(4)
C10 C9 C14 120.4(4)
C11 C10 C9 120.4(5)
C11 C10 H10 119.8
C9 C10 H10 119.8
C12 C11 C10 121.4(4)
C12 C11 H11 119.3
C10 C11 H11 119.3
C11 C12 C13 120.7(4)
C11 C12 H12 119.6
C13 C12 H12 119.6
C12 C13 C8 115.8(4)
C12 C13 C17 121.5(4)
C8 C13 C17 122.7(4)
C16 C14 C15 110.4(4)
C16 C14 C9 111.9(4)
C15 C14 C9 111.4(4)
C16 C14 H14 107.6
C15 C14 H14 107.6
C9 C14 H14 107.6
C14 C15 H15A 109.5
C14 C15 H15B 109.5
H15A C15 H15B 109.5
C14 C15 H15C 109.5
H15A C15 H15C 109.5
H15B C15 H15C 109.5
C14 C16 H16A 109.5
C14 C16 H16B 109.5
H16A C16 H16B 109.5
C14 C16 H16C 109.5
H16A C16 H16C 109.5
H16B C16 H16C 109.5
C13 C17 C19 113.0(4)
C13 C17 C18 110.8(4)
C19 C17 C18 110.9(4)
C13 C17 H17 107.3
C19 C17 H17 107.3
C18 C17 H17 107.3
C17 C18 H18A 109.5
C17 C18 H18B 109.5
H18A C18 H18B 109.5
C17 C18 H18C 109.5
H18A C18 H18C 109.5
H18B C18 H18C 109.5
C17 C19 H19A 109.5
C17 C19 H19B 109.5
H19A C19 H19B 109.5
C17 C19 H19C 109.5
H19A C19 H19C 109.5
H19B C19 H19C 109.5
O1B C1B Re1B 179.2(5)
O2B C2B Re1B 177.5(4)
O3B C3B Re1B 178.5(5)
O4B C4B Re1B 177.8(4)
C5 S1B Re1B 110.35(16)
C2B Re1B C1B 92.0(2)
C2B Re1B C3B 93.8(2)
C1B Re1B C3B 90.1(2)
C2B Re1B C4B 94.1(2)
C1B Re1B C4B 91.1(2)
C3B Re1B C4B 171.9(2)
C2B Re1B S1B 90.38(15)
C1B Re1B S1B 175.01(15)
C3B Re1B S1B 85.34(15)
C4B Re1B S1B 93.10(15)
C2B Re1B Re1 177.46(16)
C1B Re1B Re1 89.90(15)
C3B Re1B Re1 87.87(14)
C4B Re1B Re1 84.17(14)
S1B Re1B Re1 87.83(3)
C7 C7B N1B 107.0(4)
C7 C7B H7B 126.5
N1B C7B H7B 126.5
C6 N1B C7B 109.3(4)
C6 N1B C8B 126.5(4)
C7B N1B C8B 124.2(4)
C13B C8B C9B 123.9(4)
C13B C8B N1B 118.0(4)
C9B C8B N1B 118.0(4)
C8B C9B C10B 116.6(4)
C8B C9B C14B 122.1(4)
C10B C9B C14B 121.3(4)
C11B C10B C9B 120.7(5)
C11B C10B H10B 119.6
C9B C10B H10B 119.6
C10B C11B C12B 121.2(5)
C10B C11B H11B 119.4
C12B C11B H11B 119.4
C11B C12B C13B 120.7(5)
C11B C12B H12B 119.7
C13B C12B H12B 119.7
C12B C13B C8B 116.9(4)
C12B C13B C17B 120.4(4)
C8B C13B C17B 122.7(4)
C16B C14B C9B 112.1(4)
C16B C14B C15B 110.8(4)
C9B C14B C15B 109.9(4)
C16B C14B H14B 107.9
C9B C14B H14B 107.9
C15B C14B H14B 107.9
C14B C15B H15D 109.5
C14B C15B H15E 109.5
H15D C15B H15E 109.5
C14B C15B H15F 109.5
H15D C15B H15F 109.5
H15E C15B H15F 109.5
C14B C16B H16D 109.5
C14B C16B H16E 109.5
H16D C16B H16E 109.5
C14B C16B H16F 109.5
H16D C16B H16F 109.5
H16E C16B H16F 109.5
C13B C17B C19B 112.0(4)
C13B C17B C18B 110.8(4)
C19B C17B C18B 110.5(4)
C13B C17B H17B 107.8
C19B C17B H17B 107.8
C18B C17B H17B 107.8
C17B C18B H18D 109.5
C17B C18B H18E 109.5
H18D C18B H18E 109.5
C17B C18B H18F 109.5
H18D C18B H18F 109.5
H18E C18B H18F 109.5
C17B C19B H19D 109.5
C17B C19B H19E 109.5
H19D C19B H19E 109.5
C17B C19B H19F 109.5
H19D C19B H19F 109.5
H19E C19B H19F 109.5
C39 C38 H38A 109.5
C39 C38 H38B 109.5
H38A C38 H38B 109.5
C39 C38 H38C 109.5
H38A C38 H38C 109.5
H38B C38 H38C 109.5
C40 C39 C38 115.7(14)
C40 C39 H39A 108.4
C38 C39 H39A 108.4
C40 C39 H39B 108.4
C38 C39 H39B 108.4
H39A C39 H39B 107.4
C39 C40 C41 109.7(15)
C39 C40 H40A 109.7
C41 C40 H40A 109.7
C39 C40 H40B 109.7
C41 C40 H40B 109.7
H40A C40 H40B 108.2
C42 C41 C40 103.5(19)
C42 C41 H41A 111.1
C40 C41 H41A 111.1
C42 C41 H41B 111.1
C40 C41 H41B 111.1
H41A C41 H41B 109
C41 C42 C43 110(2)
C41 C42 H42A 109.7
C43 C42 H42A 109.7
C41 C42 H42B 109.7
C43 C42 H42B 109.7
H42A C42 H42B 108.2
C42 C43 H43A 109.5
C42 C43 H43B 109.5
H43A C43 H43B 109.5
C42 C43 H43C 109.5
H43A C43 H43C 109.5
H43B C43 H43C 109.5
C39B C38B H38D 109.5
C39B C38B H38E 109.5
H38D C38B H38E 109.5
C39B C38B H38F 109.5
H38D C38B H38F 109.5
H38E C38B H38F 109.5
C40B C39B C38B 109(3)
C40B C39B H39C 109.9
C38B C39B H39C 109.9
C40B C39B H39D 109.9
C38B C39B H39D 109.9
H39C C39B H39D 108.3
C39B C40B C41B 119(3)
C39B C40B H40C 107.5
C41B C40B H40C 107.5
C39B C40B H40D 107.5
C41B C40B H40D 107.5
H40C C40B H40D 107
C40B C41B C42B 130(3)
C40B C41B H41C 104.7
C42B C41B H41C 104.7
C40B C41B H41D 104.7
C42B C41B H41D 104.7
H41C C41B H41D 105.7
C43B C42B C41B 121(3)
C43B C42B H42C 107.1
C41B C42B H42C 107.1
C43B C42B H42D 107.1
C41B C42B H42D 107.1
H42C C42B H42D 106.8
C42B C43B H43D 109.5
C42B C43B H43E 109.5
H43D C43B H43E 109.5
C42B C43B H43F 109.5
H43D C43B H43F 109.5
H43E C43B H43F 109.5

loop_
_geom_bond_atom_site_label_1
_geom_bond_atom_site_label_2
_geom_bond_distance
C1 O1 1.159(6)
C1 Re1 1.929(5)
C2 O2 1.146(6)
C2 Re1 1.933(5)
C3 O3 1.138(6)
C3 Re1 1.993(6)
C4 O4 1.147(6)
C4 Re1 1.976(5)
S1 C5 1.683(5)
S1 Re1 2.4493(11)
Re1 Re1B 2.9873(3)
C5 C6 1.473(6)
C5 S1B 1.676(5)
C6 N1 1.341(5)
C6 N1B 1.343(5)
N1 C7 1.384(5)
N1 C8 1.456(5)
C7 C7B 1.336(6)
C7 H7 0.95
C8 C9 1.377(6)
C8 C13 1.399(6)
C9 C10 1.405(6)
C9 C14 1.531(6)
C10 C11 1.378(7)
C10 H10 0.95
C11 C12 1.377(7)
C11 H11 0.95
C12 C13 1.395(6)
C12 H12 0.95
C13 C17 1.522(7)
C14 C16 1.523(6)
C14 C15 1.529(6)
C14 H14 1
C15 H15A 0.98
C15 H15B 0.98
C15 H15C 0.98
C16 H16A 0.98
C16 H16B 0.98
C16 H16C 0.98
C17 C19 1.533(7)
C17 C18 1.534(7)
C17 H17 1
C18 H18A 0.98
C18 H18B 0.98
C18 H18C 0.98
C19 H19A 0.98
C19 H19B 0.98
C19 H19C 0.98
C1B O1B 1.149(6)
C1B Re1B 1.939(5)
C2B O2B 1.164(6)
C2B Re1B 1.915(5)
C3B O3B 1.146(6)
C3B Re1B 1.992(5)
C4B O4B 1.133(6)
C4B Re1B 1.993(5)
S1B Re1B 2.4614(12)
C7B N1B 1.393(5)
C7B H7B 0.95
N1B C8B 1.442(5)
C8B C13B 1.393(6)
C8B C9B 1.396(6)
C9B C10B 1.397(7)
C9B C14B 1.523(7)
C10B C11B 1.369(7)
C10B H10B 0.95
C11B C12B 1.383(7)
C11B H11B 0.95
C12B C13B 1.385(7)
C12B H12B 0.95
C13B C17B 1.524(7)
C14B C16B 1.514(7)
C14B C15B 1.533(6)
C14B H14B 1
C15B H15D 0.98
C15B H15E 0.98
C15B H15F 0.98
C16B H16D 0.98
C16B H16E 0.98
C16B H16F 0.98
C17B C19B 1.529(7)
C17B C18B 1.541(7)
C17B H17B 1
C18B H18D 0.98
C18B H18E 0.98
C18B H18F 0.98
C19B H19D 0.98
C19B H19E 0.98
C19B H19F 0.98
C38 C39 1.51(2)
C38 H38A 0.98
C38 H38B 0.98
C38 H38C 0.98
C39 C40 1.40(2)
C39 H39A 0.99
C39 H39B 0.99
C40 C41 1.62(3)
C40 H40A 0.99
C40 H40B 0.99
C41 C42 1.50(3)
C41 H41A 0.99
C41 H41B 0.99
C42 C43 1.61(3)
C42 H42A 0.99
C42 H42B 0.99
C43 H43A 0.98
C43 H43B 0.98
C43 H43C 0.98
C38B C39B 1.63(4)
C38B H38D 0.98
C38B H38E 0.98
C38B H38F 0.98
C39B C40B 1.35(4)
C39B H39C 0.99
C39B H39D 0.99
C40B C41B 1.43(5)
C40B H40C 0.99
C40B H40D 0.99
C41B C42B 1.45(5)
C41B H41C 0.99
C41B H41D 0.99
C42B C43B 1.29(5)
C42B H42C 0.99
C42B H42D 0.99
C43B H43D 0.98
C43B H43E 0.98
C43B H43F 0.98

loop_
_geom_torsion_atom_site_label_1
_geom_torsion_atom_site_label_2
_geom_torsion_atom_site_label_3
_geom_torsion_atom_site_label_4
_geom_torsion
Re1 S1 C5 C6 -166.4(3)
Re1 S1 C5 S1B 13.4(4)
S1B C5 C6 N1 -107.2(5)
S1 C5 C6 N1 72.6(5)
S1B C5 C6 N1B 75.0(5)
S1 C5 C6 N1B -105.2(5)
N1B C6 N1 C7 0.3(5)
C5 C6 N1 C7 -177.8(4)
N1B C6 N1 C8 -173.2(4)
C5 C6 N1 C8 8.7(7)
C6 N1 C7 C7B 0.2(5)
C8 N1 C7 C7B 173.8(4)
C6 N1 C8 C9 -103.9(5)
C7 N1 C8 C9 83.6(6)
C6 N1 C8 C13 79.6(6)
C7 N1 C8 C13 -93.0(5)
C13 C8 C9 C10 0.7(7)
N1 C8 C9 C10 -175.5(4)
C13 C8 C9 C14 -179.7(4)
N1 C8 C9 C14 4.1(6)
C8 C9 C10 C11 -1.1(7)
C14 C9 C10 C11 179.2(4)
C9 C10 C11 C12 -0.4(7)
C10 C11 C12 C13 2.3(7)
C11 C12 C13 C8 -2.7(6)
C11 C12 C13 C17 175.6(4)
C9 C8 C13 C12 1.2(7)
N1 C8 C13 C12 177.4(4)
C9 C8 C13 C17 -177.1(4)
N1 C8 C13 C17 -0.8(6)
C8 C9 C14 C16 135.7(5)
C10 C9 C14 C16 -44.6(6)
C8 C9 C14 C15 -100.1(5)
C10 C9 C14 C15 79.5(5)
C12 C13 C17 C19 35.0(6)
C8 C13 C17 C19 -146.8(5)
C12 C13 C17 C18 -90.2(5)
C8 C13 C17 C18 87.9(5)
C6 C5 S1B Re1B -164.3(3)
S1 C5 S1B Re1B 15.9(4)
N1 C7 C7B N1B -0.6(5)
N1 C6 N1B C7B -0.7(5)
C5 C6 N1B C7B 177.5(4)
N1 C6 N1B C8B -178.0(4)
C5 C6 N1B C8B 0.2(7)
C7 C7B N1B C6 0.8(5)
C7 C7B N1B C8B 178.2(4)
C6 N1B C8B C13B -97.8(5)
C7B N1B C8B C13B 85.3(5)
C6 N1B C8B C9B 86.3(5)
C7B N1B C8B C9B -90.6(5)
C13B C8B C9B C10B -0.6(7)
N1B C8B C9B C10B 175.1(4)
C13B C8B C9B C14B -178.8(4)
N1B C8B C9B C14B -3.1(6)
C8B C9B C10B C11B -1.0(7)
C14B C9B C10B C11B 177.2(4)
C9B C10B C11B C12B 1.6(8)
C10B C11B C12B C13B -0.8(8)
C11B C12B C13B C8B -0.7(7)
C11B C12B C13B C17B 179.8(5)
C9B C8B C13B C12B 1.4(7)
N1B C8B C13B C12B -174.3(4)
C9B C8B C13B C17B -179.1(4)
N1B C8B C13B C17B 5.2(6)
C8B C9B C14B C16B -135.2(5)
C10B C9B C14B C16B 46.7(6)
C8B C9B C14B C15B 101.1(5)
C10B C9B C14B C15B -77.1(6)
C12B C13B C17B C19B -47.5(6)
C8B C13B C17B C19B 133.0(5)
C12B C13B C17B C18B 76.5(6)
C8B C13B C17B C18B -103.0(5)
C38 C39 C40 C41 -174.0(14)
C39 C40 C41 C42 -171.9(17)
C40 C41 C42 C43 178.6(17)
C38B C39B C40B C41B -164(3)
C39B C40B C41B C42B -173(3)
C40B C41B C42B C43B -179(3)
